data_7708052
loop_
_publ_author_name
'Li, Xiang'
'Liu, Yu-Han'
'Zhu, Guang-Zhou'
'Yang, Feng-Lei'
'Gao, Feng'

_publ_section_title
;
 Successive syntheses and magnetic properties of homodinuclear lanthanide
 macrocyclic complexes
;
_journal_name_full 'Dalton Transactions'
_journal_paper_doi 10.1039/D1DT01514A
_journal_year 2021
_chemical_formula_moiety 'C76 H58 Cl4 Gd2 N8 O6, 2[C2H4Cl2], [C2H3N]'
_chemical_formula_sum 'C82 H69 Cl8 Gd2 N9 O6'
_chemical_formula_weight 1874.56
_space_group_crystal_system triclinic
_space_group_IT_number 2
_space_group_name_Hall '-P 1'
_space_group_name_H-M_alt 'P -1'
_atom_sites_solution_hydrogens geom
_audit_creation_date 2021-07-15
_audit_creation_method
;
Olex2 1.2
(compiled 2018.05.29 svn.r3508 for OlexSys, GUI svn.r5506)
;
_audit_update_record
;
2021-07-28 deposited with the CCDC.	2021-07-29 downloaded from the CCDC.
;
_cell_angle_alpha 69.1100(10)
_cell_angle_beta 87.3960(10)
_cell_angle_gamma 85.6570(10)
_cell_formula_units_Z 1
_cell_length_a 11.7901(12)
_cell_length_b 11.8744(12)
_cell_length_c 14.1378(14)
_cell_measurement_reflns_used 5880
_cell_measurement_temperature 296(2)
_cell_measurement_theta_max 27.38
_cell_measurement_theta_min 2.61
_cell_volume 1843.5(3)
_computing_cell_refinement 'Bruker SMART'
_computing_data_collection 'Bruker SMART'
_computing_data_reduction 'Bruker SAINT'
_computing_molecular_graphics 'Olex2 (Dolomanov et al., 2009)'
_computing_publication_material 'Olex2 (Dolomanov et al., 2009)'
_computing_structure_refinement 'ShelXL (Sheldrick, 2015)'
_computing_structure_solution 'SHELXT 2016/6 (Sheldrick, 2016)'
_diffrn_ambient_temperature 296.15
_diffrn_measured_fraction_theta_full 0.973
_diffrn_measured_fraction_theta_max 0.970
_diffrn_measurement_device_type 'Bruker APEX-II CCD'
_diffrn_measurement_method '\f and \w scans'
_diffrn_radiation_type MoK\a
_diffrn_radiation_wavelength 0.71073
_diffrn_reflns_av_R_equivalents 0.0170
_diffrn_reflns_av_unetI/netI 0.0374
_diffrn_reflns_Laue_measured_fraction_full 0.973
_diffrn_reflns_Laue_measured_fraction_max 0.970
_diffrn_reflns_limit_h_max 14
_diffrn_reflns_limit_h_min -14
_diffrn_reflns_limit_k_max 14
_diffrn_reflns_limit_k_min -9
_diffrn_reflns_limit_l_max 17
_diffrn_reflns_limit_l_min -15
_diffrn_reflns_number 9024
_diffrn_reflns_point_group_measured_fraction_full 0.973
_diffrn_reflns_point_group_measured_fraction_max 0.970
_diffrn_reflns_theta_full 25.242
_diffrn_reflns_theta_max 25.681
_diffrn_reflns_theta_min 3.329
_exptl_absorpt_coefficient_mu 2.136
_exptl_absorpt_correction_T_max 0.8325
_exptl_absorpt_correction_T_min 0.7841
_exptl_absorpt_correction_type multi-scan
_exptl_absorpt_process_details sadabs
_exptl_crystal_colour yellow
_exptl_crystal_colour_primary yellow
_exptl_crystal_density_diffrn 1.688
_exptl_crystal_description block
_exptl_crystal_F_000 936
_exptl_crystal_size_max 0.12
_exptl_crystal_size_mid 0.11
_exptl_crystal_size_min 0.09
_refine_diff_density_max 1.989
_refine_diff_density_min -1.159
_refine_diff_density_rms 0.116
_refine_ls_extinction_method none
_refine_ls_goodness_of_fit_ref 1.032
_refine_ls_hydrogen_treatment constr
_refine_ls_matrix_type full
_refine_ls_number_parameters 436
_refine_ls_number_reflns 6789
_refine_ls_number_restraints 0
_refine_ls_restrained_S_all 1.032
_refine_ls_R_factor_all 0.0443
_refine_ls_R_factor_gt 0.0372
_refine_ls_shift/su_max 0.003
_refine_ls_shift/su_mean 0.000
_refine_ls_structure_factor_coef Fsqd
_refine_ls_weighting_details 'w=1/[\s^2^(Fo^2^)+(0.0678P)^2^+1.7611P] where P=(Fo^2^+2Fc^2^)/3'
_refine_ls_weighting_scheme calc
_refine_ls_wR_factor_gt 0.0993
_refine_ls_wR_factor_ref 0.1041
_reflns_Friedel_coverage 0.000
_reflns_number_gt 5968
_reflns_number_total 6789
_reflns_threshold_expression 'I > 2\s(I)'
_cod_data_source_file d1dt01514a2.cif
_cod_data_source_block gf20191105b_0m_sq
_cod_database_code 7708052
_shelx_shelxl_version_number 2016/6
_shelx_space_group_comment
;
The symmetry employed for this shelxl refinement is uniquely defined
by the following loop, which should always be used as a source of
symmetry information in preference to the above space-group names.
They are only intended as comments.
;
_shelx_estimated_absorpt_t_max 0.831
_shelx_estimated_absorpt_t_min 0.784
_olex2_refinement_description
;
1. Fixed Uiso
 At 1.2 times of:
  All C(H) groups
 At 1.5 times of:
  All C(H,H,H) groups
2.a Aromatic/amide H refined with riding coordinates:
 C6(H6), C8(H8), C10(H10), C11(H11), C12(H12), C13(H13), C15(H15), C17(H17),
 C20(H20), C21(H21), C23(H23), C25(H25), C27(H27), C28(H28), C29(H29), C30(H30),
  C32(H32), C34(H34), C36(H36), C37(H37)
2.b Idealised Me refined as rotating group:
 C1(H1A,H1B,H1C), C2(H2A,H2B,H2C), C3(H3A,H3B,H3C)
;
_olex2_submission_special_instructions 'No special instructions were received'

loop_
_space_group_symop_operation_xyz
'x, y, z'
'-x, -y, -z'

loop_
_atom_site_label
_atom_site_type_symbol
_atom_site_fract_x
_atom_site_fract_y
_atom_site_fract_z
_atom_site_U_iso_or_equiv
_atom_site_adp_type
_atom_site_occupancy
_atom_site_site_symmetry_order
_atom_site_calc_flag
_atom_site_refinement_flags_posn
_atom_site_refinement_flags_adp
_atom_site_refinement_flags_occupancy
_atom_site_disorder_assembly
_atom_site_disorder_group
C1 C -0.1917(6) 1.0605(8) 0.5050(5) 0.0663(19) Uani 1 1 d . . . . .
H1A H -0.231383 1.058992 0.566201 0.099 Uiso 1 1 calc GR . . . .
H1B H -0.181948 1.142765 0.462213 0.099 Uiso 1 1 calc GR . . . .
H1C H -0.118547 1.017977 0.521206 0.099 Uiso 1 1 calc GR . . . .
Cl1 Cl 0.45157(16) 0.61334(18) 0.57888(12) 0.0693(5) Uani 1 1 d . . . . .
Gd1 Gd 0.12057(2) 0.87654(2) 0.07527(2) 0.02345(9) Uani 1 1 d . . . . .
N1 N 0.0636(3) 0.7383(3) 0.2523(3) 0.0318(8) Uani 1 1 d . . . . .
O1 O 0.2798(3) 0.8117(3) 0.1658(2) 0.0351(8) Uani 1 1 d . . . . .
C2 C -0.3754(6) 1.0774(8) 0.4248(5) 0.077(2) Uani 1 1 d . . . . .
H2A H -0.426555 1.039149 0.396615 0.116 Uiso 1 1 calc GR . . . .
H2B H -0.361777 1.156207 0.376813 0.116 Uiso 1 1 calc GR . . . .
H2C H -0.408563 1.084855 0.485763 0.116 Uiso 1 1 calc GR . . . .
Cl2 Cl 0.01126(19) 0.61027(19) -0.32415(15) 0.0775(5) Uani 1 1 d . . . . .
N2 N -0.0197(3) 0.7190(3) 0.0861(3) 0.0330(9) Uani 1 1 d . . . . .
O2 O 0.1943(3) 0.7635(3) -0.0144(3) 0.0360(8) Uani 1 1 d . . . . .
C3 C -0.2827(8) 0.8710(8) 0.5164(5) 0.090(3) Uani 1 1 d . . . . .
H3A H -0.320659 0.832913 0.478273 0.136 Uiso 1 1 calc GR . . . .
H3B H -0.329642 0.871753 0.573469 0.136 Uiso 1 1 calc GR . . . .
H3C H -0.211576 0.826867 0.539746 0.136 Uiso 1 1 calc GR . . . .
N3 N 0.1521(3) 1.0363(3) 0.1513(3) 0.0275(8) Uani 1 1 d . . . . .
O3 O 0.0465(2) 1.0078(3) -0.0829(2) 0.0257(6) Uani 1 1 d . . . . .
C4 C -0.2608(5) 0.9997(6) 0.4495(4) 0.0482(14) Uani 1 1 d . . . . .
N4 N 0.2552(3) 1.0352(3) -0.0230(3) 0.0249(8) Uani 1 1 d . . . . .
C5 C -0.2008(4) 0.9990(5) 0.3511(3) 0.0346(11) Uani 1 1 d . . . . .
C6 C -0.0890(4) 1.0268(5) 0.3274(3) 0.0331(10) Uani 1 1 d . . . . .
H6 H -0.048913 1.049582 0.372163 0.040 Uiso 1 1 calc R . . . .
C7 C -0.0328(4) 1.0223(4) 0.2387(3) 0.0268(9) Uani 1 1 d . . . . .
C8 C 0.0844(4) 1.0584(4) 0.2171(3) 0.0285(9) Uani 1 1 d . . . . .
H8 H 0.112131 1.100903 0.254221 0.034 Uiso 1 1 calc R . . . .
C9 C 0.2624(4) 1.0810(4) 0.1299(3) 0.0295(10) Uani 1 1 d . . . . .
C10 C 0.3204(5) 1.1228(6) 0.1941(4) 0.0474(14) Uani 1 1 d . . . . .
H10 H 0.284767 1.125223 0.253486 0.057 Uiso 1 1 calc R . . . .
C11 C 0.4289(5) 1.1602(6) 0.1707(4) 0.0511(14) Uani 1 1 d . . . . .
H11 H 0.465905 1.187577 0.214275 0.061 Uiso 1 1 calc R . . . .
C12 C 0.4839(4) 1.1574(5) 0.0827(4) 0.0431(12) Uani 1 1 d . . . . .
H12 H 0.558103 1.180691 0.068200 0.052 Uiso 1 1 calc R . . . .
C13 C 0.4271(4) 1.1195(4) 0.0163(4) 0.0341(10) Uani 1 1 d . . . . .
H13 H 0.462916 1.119792 -0.043782 0.041 Uiso 1 1 calc R . . . .
C14 C 0.3170(4) 1.0810(4) 0.0391(3) 0.0278(9) Uani 1 1 d . . . . .
C15 C 0.2789(4) 1.0611(4) -0.1176(3) 0.0270(9) Uani 1 1 d . . . . .
H15 H 0.342958 1.104029 -0.143545 0.032 Uiso 1 1 calc R . . . .
C16 C 0.2122(4) 1.0280(4) -0.1877(3) 0.0267(9) Uani 1 1 d . . . . .
C17 C 0.2605(4) 1.0295(4) -0.2800(3) 0.0309(10) Uani 1 1 d . . . . .
H17 H 0.335479 1.050227 -0.294955 0.037 Uiso 1 1 calc R . . . .
C18 C 0.0956(4) 1.0045(4) -0.1671(3) 0.0256(9) Uani 1 1 d . . . . .
C19 C 0.3124(4) 0.7745(4) 0.2594(3) 0.0300(10) Uani 1 1 d . . . . .
C20 C 0.4238(4) 0.7903(6) 0.2823(4) 0.0475(14) Uani 1 1 d . . . . .
H20 H 0.471083 0.834786 0.229984 0.057 Uiso 1 1 calc R . . . .
C21 C 0.4653(5) 0.7430(6) 0.3782(4) 0.0494(14) Uani 1 1 d . . . . .
H21 H 0.539454 0.755175 0.390356 0.059 Uiso 1 1 calc R . . . .
C22 C 0.3959(5) 0.6768(5) 0.4573(4) 0.0424(12) Uani 1 1 d . . . . .
C23 C 0.2867(5) 0.6615(5) 0.4408(4) 0.0418(12) Uani 1 1 d . . . . .
H23 H 0.240997 0.617738 0.494786 0.050 Uiso 1 1 calc R . . . .
C24 C 0.2418(4) 0.7106(4) 0.3434(3) 0.0319(10) Uani 1 1 d . . . . .
C25 C 0.1248(4) 0.6896(5) 0.3321(4) 0.0364(11) Uani 1 1 d . . . . .
H25 H 0.089743 0.635083 0.388284 0.044 Uiso 1 1 calc R . . . .
C26 C -0.0502(4) 0.7039(4) 0.2589(4) 0.0339(11) Uani 1 1 d . . . . .
C27 C -0.1187(4) 0.6817(5) 0.3468(4) 0.0429(12) Uani 1 1 d . . . . .
H27 H -0.090646 0.691876 0.403436 0.052 Uiso 1 1 calc R . . . .
C28 C -0.2278(5) 0.6448(5) 0.3494(5) 0.0505(15) Uani 1 1 d . . . . .
H28 H -0.272029 0.628015 0.408332 0.061 Uiso 1 1 calc R . . . .
C29 C -0.2717(5) 0.6327(5) 0.2630(5) 0.0507(15) Uani 1 1 d . . . . .
H29 H -0.344703 0.607219 0.264875 0.061 Uiso 1 1 calc R . . . .
C30 C -0.2064(5) 0.6585(5) 0.1756(4) 0.0435(12) Uani 1 1 d . . . . .
H30 H -0.236669 0.653073 0.117913 0.052 Uiso 1 1 calc R . . . .
C31 C -0.0952(4) 0.6929(4) 0.1725(4) 0.0345(11) Uani 1 1 d . . . . .
C32 C -0.0341(4) 0.6714(4) 0.0188(4) 0.0372(11) Uani 1 1 d . . . . .
H32 H -0.097745 0.626760 0.027063 0.045 Uiso 1 1 calc R . . . .
C33 C 0.0391(4) 0.6807(4) -0.0680(4) 0.0365(11) Uani 1 1 d . . . . .
C34 C -0.0010(5) 0.6442(5) -0.1445(4) 0.0466(13) Uani 1 1 d . . . . .
H34 H -0.074892 0.619882 -0.139766 0.056 Uiso 1 1 calc R . . . .
C35 C 0.0665(6) 0.6441(5) -0.2252(4) 0.0508(14) Uani 1 1 d . . . . .
C36 C 0.1798(5) 0.6712(5) -0.2310(4) 0.0499(14) Uani 1 1 d . . . . .
H36 H 0.226631 0.664515 -0.283752 0.060 Uiso 1 1 calc R . . . .
C37 C 0.2222(5) 0.7079(5) -0.1586(4) 0.0433(12) Uani 1 1 d . . . . .
H37 H 0.298198 0.725690 -0.162935 0.052 Uiso 1 1 calc R . . . .
C38 C 0.1535(4) 0.7195(4) -0.0776(4) 0.0341(10) Uani 1 1 d . . . . .

loop_
_atom_site_aniso_label
_atom_site_aniso_U_11
_atom_site_aniso_U_22
_atom_site_aniso_U_33
_atom_site_aniso_U_23
_atom_site_aniso_U_13
_atom_site_aniso_U_12
C1 0.056(4) 0.114(6) 0.046(3) -0.050(4) 0.011(3) -0.013(4)
Cl1 0.0717(11) 0.0827(12) 0.0420(8) -0.0054(8) -0.0253(7) -0.0028(9)
Gd1 0.02029(12) 0.02606(13) 0.02328(12) -0.00761(9) -0.00069(8) -0.00257(8)
N1 0.029(2) 0.032(2) 0.034(2) -0.0097(17) 0.0020(16) -0.0036(16)
O1 0.0230(16) 0.046(2) 0.0298(17) -0.0052(15) -0.0039(12) 0.0002(14)
C2 0.051(4) 0.129(7) 0.062(4) -0.051(5) 0.013(3) 0.009(4)
Cl2 0.1006(15) 0.0816(12) 0.0712(11) -0.0515(10) -0.0254(10) 0.0029(11)
N2 0.031(2) 0.026(2) 0.039(2) -0.0069(17) -0.0008(16) -0.0031(16)
O2 0.0316(17) 0.0405(19) 0.0391(19) -0.0180(16) -0.0030(14) -0.0012(14)
C3 0.138(8) 0.098(6) 0.037(4) -0.025(4) 0.036(4) -0.037(6)
N3 0.0223(18) 0.034(2) 0.0262(19) -0.0102(16) -0.0008(14) -0.0059(15)
O3 0.0226(15) 0.0363(17) 0.0192(14) -0.0118(13) -0.0007(11) 0.0007(12)
C4 0.046(3) 0.074(4) 0.031(3) -0.026(3) 0.010(2) -0.013(3)
N4 0.0209(17) 0.0299(19) 0.0229(18) -0.0075(15) -0.0012(13) -0.0037(14)
C5 0.034(3) 0.048(3) 0.024(2) -0.015(2) 0.0041(18) -0.001(2)
C6 0.032(2) 0.045(3) 0.026(2) -0.016(2) -0.0028(18) -0.001(2)
C7 0.023(2) 0.033(2) 0.026(2) -0.0131(18) -0.0010(16) 0.0020(17)
C8 0.029(2) 0.035(2) 0.025(2) -0.0131(19) -0.0047(17) -0.0021(18)
C9 0.028(2) 0.033(2) 0.029(2) -0.0116(19) -0.0007(18) -0.0064(18)
C10 0.046(3) 0.071(4) 0.034(3) -0.026(3) 0.002(2) -0.023(3)
C11 0.042(3) 0.075(4) 0.047(3) -0.029(3) -0.005(2) -0.025(3)
C12 0.031(3) 0.052(3) 0.049(3) -0.018(3) -0.002(2) -0.018(2)
C13 0.028(2) 0.040(3) 0.035(3) -0.013(2) 0.0002(19) -0.006(2)
C14 0.028(2) 0.028(2) 0.026(2) -0.0070(18) -0.0034(17) -0.0054(18)
C15 0.021(2) 0.033(2) 0.026(2) -0.0093(18) 0.0015(16) -0.0054(17)
C16 0.025(2) 0.030(2) 0.024(2) -0.0086(18) 0.0004(16) -0.0009(17)
C17 0.025(2) 0.039(3) 0.027(2) -0.012(2) 0.0039(17) -0.0012(19)
C18 0.025(2) 0.024(2) 0.023(2) -0.0041(17) -0.0036(16) 0.0034(17)
C19 0.028(2) 0.032(2) 0.027(2) -0.0091(19) -0.0033(17) 0.0045(18)
C20 0.029(3) 0.071(4) 0.035(3) -0.010(3) -0.003(2) -0.008(3)
C21 0.032(3) 0.068(4) 0.045(3) -0.016(3) -0.009(2) 0.000(3)
C22 0.046(3) 0.047(3) 0.031(3) -0.010(2) -0.013(2) 0.005(2)
C23 0.045(3) 0.042(3) 0.033(3) -0.005(2) -0.003(2) -0.004(2)
C24 0.033(2) 0.029(2) 0.029(2) -0.0049(19) -0.0012(18) -0.0003(19)
C25 0.033(3) 0.037(3) 0.032(3) -0.004(2) -0.0005(19) -0.003(2)
C26 0.031(2) 0.024(2) 0.039(3) -0.002(2) 0.002(2) -0.0046(18)
C27 0.037(3) 0.040(3) 0.045(3) -0.007(2) 0.008(2) -0.007(2)
C28 0.036(3) 0.047(3) 0.059(4) -0.008(3) 0.016(3) -0.008(2)
C29 0.030(3) 0.045(3) 0.069(4) -0.008(3) 0.009(3) -0.014(2)
C30 0.038(3) 0.035(3) 0.054(3) -0.010(2) -0.005(2) -0.008(2)
C31 0.027(2) 0.024(2) 0.048(3) -0.006(2) 0.003(2) -0.0062(18)
C32 0.032(3) 0.030(3) 0.049(3) -0.013(2) -0.009(2) -0.004(2)
C33 0.042(3) 0.028(2) 0.042(3) -0.015(2) -0.007(2) 0.002(2)
C34 0.055(3) 0.034(3) 0.055(3) -0.020(3) -0.015(3) 0.000(2)
C35 0.072(4) 0.041(3) 0.048(3) -0.026(3) -0.017(3) 0.008(3)
C36 0.060(4) 0.050(3) 0.046(3) -0.026(3) -0.004(3) 0.008(3)
C37 0.042(3) 0.044(3) 0.050(3) -0.025(3) -0.001(2) 0.005(2)
C38 0.038(3) 0.026(2) 0.039(3) -0.013(2) -0.010(2) 0.0054(19)

loop_
_atom_type_symbol
_atom_type_description
_atom_type_scat_dispersion_real
_atom_type_scat_dispersion_imag
_atom_type_scat_source
C C 0.0033 0.0016 'International Tables Vol C Tables 4.2.6.8 and 6.1.1.4'
H H 0.0000 0.0000 'International Tables Vol C Tables 4.2.6.8 and 6.1.1.4'
Cl Cl 0.1484 0.1585 'International Tables Vol C Tables 4.2.6.8 and 6.1.1.4'
Gd Gd -0.1653 3.9035 'International Tables Vol C Tables 4.2.6.8 and 6.1.1.4'
N N 0.0061 0.0033 'International Tables Vol C Tables 4.2.6.8 and 6.1.1.4'
O O 0.0106 0.0060 'International Tables Vol C Tables 4.2.6.8 and 6.1.1.4'

loop_
_geom_angle_atom_site_label_1
_geom_angle_atom_site_label_2
_geom_angle_atom_site_label_3
_geom_angle
_geom_angle_site_symmetry_1
_geom_angle_site_symmetry_3
_geom_angle_publ_flag
H1A C1 H1B 109.5 . . ?
H1A C1 H1C 109.5 . . ?
H1B C1 H1C 109.5 . . ?
C4 C1 H1A 109.5 . . ?
C4 C1 H1B 109.5 . . ?
C4 C1 H1C 109.5 . . ?
N1 Gd1 Gd1 115.67(9) . 2_575 ?
N1 Gd1 N2 63.35(13) . . ?
O1 Gd1 Gd1 155.01(9) . 2_575 ?
O1 Gd1 N1 72.21(12) . . ?
O1 Gd1 N2 117.19(12) . . ?
O1 Gd1 O2 84.60(12) . . ?
O1 Gd1 N3 74.34(12) . . ?
O1 Gd1 O3 136.61(11) . 2_575 ?
O1 Gd1 O3 144.25(11) . . ?
O1 Gd1 N4 78.40(11) . . ?
N2 Gd1 Gd1 86.36(9) . 2_575 ?
O2 Gd1 Gd1 112.44(9) . 2_575 ?
O2 Gd1 N1 109.40(12) . . ?
O2 Gd1 N2 71.82(12) . . ?
O2 Gd1 N3 147.44(12) . . ?
O2 Gd1 O3 138.60(11) . 2_575 ?
O2 Gd1 O3 84.64(11) . . ?
O2 Gd1 N4 87.57(12) . . ?
N3 Gd1 Gd1 82.11(8) . 2_575 ?
N3 Gd1 N1 87.75(12) . . ?
N3 Gd1 N2 140.09(12) . . ?
O3 Gd1 Gd1 31.53(6) . 2_575 ?
O3 Gd1 Gd1 32.25(7) 2_575 2_575 ?
O3 Gd1 N1 85.69(11) 2_575 . ?
O3 Gd1 N1 143.31(11) . . ?
O3 Gd1 N2 91.36(11) . . ?
O3 Gd1 N2 82.35(11) 2_575 . ?
O3 Gd1 N3 67.78(11) 2_575 . ?
O3 Gd1 N3 98.04(11) . . ?
O3 Gd1 O3 63.79(11) 2_575 . ?
O3 Gd1 N4 102.52(11) 2_575 . ?
O3 Gd1 N4 67.16(11) . . ?
N4 Gd1 Gd1 84.00(8) . 2_575 ?
N4 Gd1 N1 144.03(12) . . ?
N4 Gd1 N2 151.82(13) . . ?
N4 Gd1 N3 64.31(11) . . ?
C25 N1 Gd1 129.6(3) . . ?
C25 N1 C26 117.1(4) . . ?
C26 N1 Gd1 113.1(3) . . ?
C19 O1 Gd1 140.0(3) . . ?
H2A C2 H2B 109.5 . . ?
H2A C2 H2C 109.5 . . ?
H2B C2 H2C 109.5 . . ?
C4 C2 H2A 109.5 . . ?
C4 C2 H2B 109.5 . . ?
C4 C2 H2C 109.5 . . ?
C31 N2 Gd1 113.8(3) . . ?
C32 N2 Gd1 126.6(3) . . ?
C32 N2 C31 119.3(4) . . ?
C38 O2 Gd1 134.9(3) . . ?
H3A C3 H3B 109.5 . . ?
H3A C3 H3C 109.5 . . ?
H3B C3 H3C 109.5 . . ?
C4 C3 H3A 109.5 . . ?
C4 C3 H3B 109.5 . . ?
C4 C3 H3C 109.5 . . ?
C8 N3 Gd1 123.5(3) . . ?
C8 N3 C9 122.2(4) . . ?
C9 N3 Gd1 113.2(3) . . ?
Gd1 O3 Gd1 116.21(11) 2_575 . ?
C18 O3 Gd1 119.2(2) . . ?
C18 O3 Gd1 124.4(2) . 2_575 ?
C1 C4 C2 105.0(6) . . ?
C1 C4 C5 111.6(4) . . ?
C3 C4 C1 111.1(6) . . ?
C3 C4 C2 110.0(6) . . ?
C3 C4 C5 109.2(5) . . ?
C5 C4 C2 109.8(5) . . ?
C14 N4 Gd1 113.9(2) . . ?
C15 N4 Gd1 123.5(3) . . ?
C15 N4 C14 121.8(4) . . ?
C6 C5 C4 123.1(4) . . ?
C6 C5 C17 117.1(4) . 2_575 ?
C17 C5 C4 119.8(4) 2_575 . ?
C5 C6 H6 118.5 . . ?
C5 C6 C7 123.1(4) . . ?
C7 C6 H6 118.5 . . ?
C6 C7 C8 119.5(4) . . ?
C6 C7 C18 118.7(4) . 2_575 ?
C18 C7 C8 121.5(4) 2_575 . ?
N3 C8 C7 125.4(4) . . ?
N3 C8 H8 117.3 . . ?
C7 C8 H8 117.3 . . ?
C10 C9 N3 124.1(4) . . ?
C10 C9 C14 118.5(4) . . ?
C14 C9 N3 117.5(4) . . ?
C9 C10 H10 119.5 . . ?
C11 C10 C9 121.0(5) . . ?
C11 C10 H10 119.5 . . ?
C10 C11 H11 119.7 . . ?
C10 C11 C12 120.6(5) . . ?
C12 C11 H11 119.7 . . ?
C11 C12 H12 120.2 . . ?
C11 C12 C13 119.5(5) . . ?
C13 C12 H12 120.2 . . ?
C12 C13 H13 119.7 . . ?
C12 C13 C14 120.5(4) . . ?
C14 C13 H13 119.7 . . ?
C9 C14 N4 116.3(4) . . ?
C13 C14 N4 123.8(4) . . ?
C13 C14 C9 119.8(4) . . ?
N4 C15 H15 117.6 . . ?
N4 C15 C16 124.8(4) . . ?
C16 C15 H15 117.6 . . ?
C17 C16 C15 119.8(4) . . ?
C17 C16 C18 119.1(4) . . ?
C18 C16 C15 120.9(4) . . ?
C5 C17 H17 118.7 2_575 . ?
C16 C17 C5 122.6(4) . 2_575 ?
C16 C17 H17 118.7 . . ?
O3 C18 C7 120.4(4) . 2_575 ?
O3 C18 C16 120.4(4) . . ?
C7 C18 C16 119.2(4) 2_575 . ?
O1 C19 C20 120.6(4) . . ?
O1 C19 C24 123.2(4) . . ?
C20 C19 C24 116.2(4) . . ?
C19 C20 H20 118.6 . . ?
C21 C20 C19 122.7(5) . . ?
C21 C20 H20 118.6 . . ?
C20 C21 H21 120.3 . . ?
C20 C21 C22 119.5(5) . . ?
C22 C21 H21 120.3 . . ?
C21 C22 Cl1 118.9(4) . . ?
C23 C22 Cl1 120.4(4) . . ?
C23 C22 C21 120.7(5) . . ?
C22 C23 H23 119.6 . . ?
C22 C23 C24 120.9(5) . . ?
C24 C23 H23 119.6 . . ?
C19 C24 C25 122.5(4) . . ?
C23 C24 C19 120.0(4) . . ?
C23 C24 C25 117.4(4) . . ?
N1 C25 C24 127.1(4) . . ?
N1 C25 H25 116.5 . . ?
C24 C25 H25 116.5 . . ?
C27 C26 N1 123.1(5) . . ?
C27 C26 C31 119.3(5) . . ?
C31 C26 N1 117.6(4) . . ?
C26 C27 H27 119.9 . . ?
C28 C27 C26 120.3(6) . . ?
C28 C27 H27 119.9 . . ?
C27 C28 H28 120.0 . . ?
C27 C28 C29 120.1(5) . . ?
C29 C28 H28 120.0 . . ?
C28 C29 H29 120.1 . . ?
C30 C29 C28 119.8(5) . . ?
C30 C29 H29 120.1 . . ?
C29 C30 H30 119.6 . . ?
C29 C30 C31 120.8(6) . . ?
C31 C30 H30 119.6 . . ?
C26 C31 N2 115.3(4) . . ?
C30 C31 N2 125.0(5) . . ?
C30 C31 C26 119.7(5) . . ?
N2 C32 H32 116.9 . . ?
N2 C32 C33 126.2(5) . . ?
C33 C32 H32 116.9 . . ?
C34 C33 C32 118.4(5) . . ?
C34 C33 C38 118.4(5) . . ?
C38 C33 C32 123.1(5) . . ?
C33 C34 H34 119.4 . . ?
C35 C34 C33 121.1(6) . . ?
C35 C34 H34 119.4 . . ?
C34 C35 Cl2 120.2(5) . . ?
C34 C35 C36 121.0(5) . . ?
C36 C35 Cl2 118.8(5) . . ?
C35 C36 H36 120.2 . . ?
C37 C36 C35 119.7(5) . . ?
C37 C36 H36 120.2 . . ?
C36 C37 H37 119.1 . . ?
C36 C37 C38 121.7(5) . . ?
C38 C37 H37 119.1 . . ?
O2 C38 C33 122.4(4) . . ?
O2 C38 C37 120.0(5) . . ?
C37 C38 C33 117.6(5) . . ?

loop_
_geom_bond_atom_site_label_1
_geom_bond_atom_site_label_2
_geom_bond_distance
_geom_bond_site_symmetry_2
_geom_bond_publ_flag
C1 H1A 0.9600 . ?
C1 H1B 0.9600 . ?
C1 H1C 0.9600 . ?
C1 C4 1.534(8) . ?
Cl1 C22 1.748(5) . ?
Gd1 Gd1 4.0058(5) 2_575 ?
Gd1 N1 2.548(4) . ?
Gd1 O1 2.248(3) . ?
Gd1 N2 2.550(4) . ?
Gd1 O2 2.259(3) . ?
Gd1 N3 2.547(4) . ?
Gd1 O3 2.383(3) . ?
Gd1 O3 2.335(3) 2_575 ?
Gd1 N4 2.527(3) . ?
N1 C25 1.294(6) . ?
N1 C26 1.421(6) . ?
O1 C19 1.302(5) . ?
C2 H2A 0.9600 . ?
C2 H2B 0.9600 . ?
C2 H2C 0.9600 . ?
C2 C4 1.557(9) . ?
Cl2 C35 1.751(6) . ?
N2 C31 1.433(6) . ?
N2 C32 1.291(7) . ?
O2 C38 1.309(6) . ?
C3 H3A 0.9600 . ?
C3 H3B 0.9600 . ?
C3 H3C 0.9600 . ?
C3 C4 1.518(10) . ?
N3 C8 1.284(6) . ?
N3 C9 1.421(6) . ?
O3 C18 1.313(5) . ?
C4 C5 1.534(6) . ?
N4 C14 1.433(6) . ?
N4 C15 1.283(5) . ?
C5 C6 1.380(7) . ?
C5 C17 1.402(7) 2_575 ?
C6 H6 0.9300 . ?
C6 C7 1.408(6) . ?
C7 C8 1.465(6) . ?
C7 C18 1.416(6) 2_575 ?
C8 H8 0.9300 . ?
C9 C10 1.403(7) . ?
C9 C14 1.410(6) . ?
C10 H10 0.9300 . ?
C10 C11 1.374(8) . ?
C11 H11 0.9300 . ?
C11 C12 1.385(8) . ?
C12 H12 0.9300 . ?
C12 C13 1.392(7) . ?
C13 H13 0.9300 . ?
C13 C14 1.394(6) . ?
C15 H15 0.9300 . ?
C15 C16 1.468(6) . ?
C16 C17 1.394(6) . ?
C16 C18 1.420(6) . ?
C17 H17 0.9300 . ?
C19 C20 1.409(7) . ?
C19 C24 1.430(6) . ?
C20 H20 0.9300 . ?
C20 C21 1.367(8) . ?
C21 H21 0.9300 . ?
C21 C22 1.388(8) . ?
C22 C23 1.356(8) . ?
C23 H23 0.9300 . ?
C23 C24 1.401(7) . ?
C24 C25 1.446(7) . ?
C25 H25 0.9300 . ?
C26 C27 1.404(7) . ?
C26 C31 1.406(7) . ?
C27 H27 0.9300 . ?
C27 C28 1.385(8) . ?
C28 H28 0.9300 . ?
C28 C29 1.405(9) . ?
C29 H29 0.9300 . ?
C29 C30 1.375(8) . ?
C30 H30 0.9300 . ?
C30 C31 1.396(7) . ?
C32 H32 0.9300 . ?
C32 C33 1.444(7) . ?
C33 C34 1.413(7) . ?
C33 C38 1.442(7) . ?
C34 H34 0.9300 . ?
C34 C35 1.361(8) . ?
C35 C36 1.389(9) . ?
C36 H36 0.9300 . ?
C36 C37 1.375(8) . ?
C37 H37 0.9300 . ?
C37 C38 1.413(7) . ?

loop_
_geom_torsion_atom_site_label_1
_geom_torsion_atom_site_label_2
_geom_torsion_atom_site_label_3
_geom_torsion_atom_site_label_4
_geom_torsion
_geom_torsion_site_symmetry_1
_geom_torsion_site_symmetry_2
_geom_torsion_site_symmetry_3
_geom_torsion_site_symmetry_4
_geom_torsion_publ_flag
C1 C4 C5 C6 12.5(8) . . . . ?
C1 C4 C5 C17 -166.8(5) . . . 2_575 ?
Cl1 C22 C23 C24 -179.1(4) . . . . ?
Gd1 N1 C25 C24 6.1(8) . . . . ?
Gd1 N1 C26 C27 -148.0(4) . . . . ?
Gd1 N1 C26 C31 31.5(5) . . . . ?
Gd1 O1 C19 C20 -152.3(4) . . . . ?
Gd1 O1 C19 C24 31.1(8) . . . . ?
Gd1 N2 C31 C26 -31.0(5) . . . . ?
Gd1 N2 C31 C30 149.0(4) . . . . ?
Gd1 N2 C32 C33 11.8(7) . . . . ?
Gd1 O2 C38 C33 -33.5(7) . . . . ?
Gd1 O2 C38 C37 146.9(4) . . . . ?
Gd1 N3 C8 C7 -17.4(6) . . . . ?
Gd1 N3 C9 C10 -149.7(4) . . . . ?
Gd1 N3 C9 C14 29.1(5) . . . . ?
Gd1 O3 C18 C7 -53.4(5) 2_575 . . 2_575 ?
Gd1 O3 C18 C7 121.3(4) . . . 2_575 ?
Gd1 O3 C18 C16 126.5(3) 2_575 . . . ?
Gd1 O3 C18 C16 -58.8(5) . . . . ?
Gd1 N4 C14 C9 -29.4(5) . . . . ?
Gd1 N4 C14 C13 147.9(4) . . . . ?
Gd1 N4 C15 C16 16.6(6) . . . . ?
N1 C26 C27 C28 -178.0(5) . . . . ?
N1 C26 C31 N2 -0.4(6) . . . . ?
N1 C26 C31 C30 179.6(4) . . . . ?
O1 C19 C20 C21 -173.8(5) . . . . ?
O1 C19 C24 C23 172.8(5) . . . . ?
O1 C19 C24 C25 -4.6(7) . . . . ?
C2 C4 C5 C6 128.5(6) . . . . ?
C2 C4 C5 C17 -50.7(7) . . . 2_575 ?
Cl2 C35 C36 C37 174.5(4) . . . . ?
N2 C32 C33 C34 -167.3(5) . . . . ?
N2 C32 C33 C38 16.1(8) . . . . ?
C3 C4 C5 C6 -110.8(7) . . . . ?
C3 C4 C5 C17 69.9(7) . . . 2_575 ?
N3 C9 C10 C11 177.3(5) . . . . ?
N3 C9 C14 N4 -0.1(6) . . . . ?
N3 C9 C14 C13 -177.5(4) . . . . ?
C4 C5 C6 C7 177.8(5) . . . . ?
N4 C15 C16 C17 -161.9(4) . . . . ?
N4 C15 C16 C18 23.6(7) . . . . ?
C5 C6 C7 C8 177.3(5) . . . . ?
C5 C6 C7 C18 4.1(7) . . . 2_575 ?
C6 C7 C8 N3 165.3(4) . . . . ?
C8 N3 C9 C10 18.3(7) . . . . ?
C8 N3 C9 C14 -162.8(4) . . . . ?
C9 N3 C8 C7 175.8(4) . . . . ?
C9 C10 C11 C12 0.0(10) . . . . ?
C10 C9 C14 N4 178.8(4) . . . . ?
C10 C9 C14 C13 1.4(7) . . . . ?
C10 C11 C12 C13 1.8(9) . . . . ?
C11 C12 C13 C14 -1.9(8) . . . . ?
C12 C13 C14 N4 -176.9(5) . . . . ?
C12 C13 C14 C9 0.3(7) . . . . ?
C14 N4 C15 C16 -173.4(4) . . . . ?
C14 C9 C10 C11 -1.6(8) . . . . ?
C15 N4 C14 C9 159.7(4) . . . . ?
C15 N4 C14 C13 -23.0(7) . . . . ?
C15 C16 C17 C5 -178.8(4) . . . 2_575 ?
C15 C16 C18 O3 -2.5(6) . . . . ?
C15 C16 C18 C7 177.4(4) . . . 2_575 ?
C17 C5 C6 C7 -2.9(7) 2_575 . . . ?
C17 C16 C18 O3 -177.0(4) . . . . ?
C17 C16 C18 C7 2.9(6) . . . 2_575 ?
C18 C7 C8 N3 -21.7(7) 2_575 . . . ?
C18 C16 C17 C5 -4.3(7) . . . 2_575 ?
C19 C20 C21 C22 -0.3(10) . . . . ?
C19 C24 C25 N1 -11.4(8) . . . . ?
C20 C19 C24 C23 -3.9(7) . . . . ?
C20 C19 C24 C25 178.7(5) . . . . ?
C20 C21 C22 Cl1 178.2(5) . . . . ?
C20 C21 C22 C23 -1.8(9) . . . . ?
C21 C22 C23 C24 0.8(9) . . . . ?
C22 C23 C24 C19 2.1(8) . . . . ?
C22 C23 C24 C25 179.7(5) . . . . ?
C23 C24 C25 N1 171.1(5) . . . . ?
C24 C19 C20 C21 3.1(8) . . . . ?
C25 N1 C26 C27 36.9(7) . . . . ?
C25 N1 C26 C31 -143.5(5) . . . . ?
C26 N1 C25 C24 -179.8(5) . . . . ?
C26 C27 C28 C29 -1.8(8) . . . . ?
C27 C26 C31 N2 179.1(4) . . . . ?
C27 C26 C31 C30 -0.9(7) . . . . ?
C27 C28 C29 C30 -0.5(9) . . . . ?
C28 C29 C30 C31 2.2(8) . . . . ?
C29 C30 C31 N2 178.5(5) . . . . ?
C29 C30 C31 C26 -1.5(8) . . . . ?
C31 N2 C32 C33 -174.8(4) . . . . ?
C31 C26 C27 C28 2.5(8) . . . . ?
C32 N2 C31 C26 154.8(4) . . . . ?
C32 N2 C31 C30 -25.2(7) . . . . ?
C32 C33 C34 C35 -176.0(5) . . . . ?
C32 C33 C38 O2 -8.8(7) . . . . ?
C32 C33 C38 C37 170.9(5) . . . . ?
C33 C34 C35 Cl2 -174.8(4) . . . . ?
C33 C34 C35 C36 4.8(8) . . . . ?
C34 C33 C38 O2 174.6(4) . . . . ?
C34 C33 C38 C37 -5.8(7) . . . . ?
C34 C35 C36 C37 -5.1(9) . . . . ?
C35 C36 C37 C38 -0.2(8) . . . . ?
C36 C37 C38 O2 -174.8(5) . . . . ?
C36 C37 C38 C33 5.6(8) . . . . ?
C38 C33 C34 C35 0.8(7) . . . . ?
